data_9001032
loop_
_publ_author_name
'McCormick, T. C.'

_publ_section_title
;
 Crystal-chemical aspects of nonstoichiometric pyroxenes
 Sample: Full-occupancy model
;
_journal_name_full 'American Mineralogist'
_journal_page_first 1434
_journal_page_last 1440
_journal_volume 71
_journal_year 1986
_chemical_formula_sum 'Al0.931 Ca0.229 Fe0.069 Na0.77 O6 Si2'
_chemical_name_mineral Omphacite
_space_group_IT_number 15
_symmetry_space_group_name_Hall '-C 2yc'
_symmetry_space_group_name_H-M 'C 1 2/c 1'
_cell_angle_alpha 90
_cell_angle_beta 107.23
_cell_angle_gamma 90
_cell_length_a 9.501
_cell_length_b 8.654
_cell_length_c 5.238
_cell_formula_units_Z 4
_cell_volume 411.350
_database_code_amcsd 0001054
_exptl_crystal_density_diffrn 3.359
_cod_original_formula_sum '(Fe.069 Al.931) Ca.229 Na.77 Si2 O6'
_cod_database_code 9001032

loop_
_space_group_symop_operation_xyz
x,y,z
1/2+x,1/2+y,z
x,-y,1/2+z
1/2+x,1/2-y,1/2+z
-x,y,1/2-z
1/2-x,1/2+y,1/2-z
-x,-y,-z
1/2-x,1/2-y,-z

loop_
_atom_site_aniso_label
_atom_site_aniso_U_11
_atom_site_aniso_U_22
_atom_site_aniso_U_33
_atom_site_aniso_U_12
_atom_site_aniso_U_13
_atom_site_aniso_U_23
Fe1 0.00501 0.00607 0.00495 0.00000 0.00115 0.00000
Al1 0.00501 0.00607 0.00495 0.00000 0.00115 0.00000
Ca2 0.01293 0.00759 0.00710 0.00000 -0.00069 0.00000
Na2 0.01293 0.00759 0.00710 0.00000 -0.00069 0.00000
Si 0.00375 0.00531 0.00380 -0.00040 0.00161 -0.00044
O1 0.00459 0.01100 0.00989 0.00080 0.00207 -0.00110
O2 0.01168 0.00683 0.01014 -0.00159 0.00276 -0.00132
O3 0.00626 0.01062 0.00609 0.00040 0.00230 -0.00241

loop_
_atom_site_label
_atom_site_fract_x
_atom_site_fract_y
_atom_site_fract_z
_atom_site_occupancy
Fe1 0.00000 0.90540 0.25000 0.06900
Al1 0.00000 0.90540 0.25000 0.93100
Ca2 0.00000 0.30090 0.25000 0.22900
Na2 0.00000 0.30090 0.25000 0.77000
Si 0.28950 0.09300 0.22830 1.00000
O1 0.11040 0.07790 0.13090 1.00000
O2 0.36080 0.26010 0.30050 1.00000
O3 0.35290 0.01080 0.00340 1.00000

loop_
_cod_related_entry_id
_cod_related_entry_database
_cod_related_entry_code
1 AMCSD 0001054
